data_4078003
loop_
_publ_author_name
'Townsend, Nell S.'
'Green, Michael'
'Russell, Christopher A.'

_publ_section_title
;
 Cationic Gold(I) Complexes of
 2,4,6-Tri-tert-butyl-1,3,5-triphosphabenzene
;
_journal_issue 7
_journal_name_full Organometallics
_journal_page_first 2543
_journal_paper_doi 10.1021/om201265n
_journal_volume 31
_journal_year 2012
_chemical_formula_moiety 'C42 H61 Au N2 P3, F6 Sb, C H2 Cl2'
_chemical_formula_sum 'C43 H63 Au Cl2 F6 N2 P3 Sb'
_chemical_formula_weight 1204.48
_chemical_name_systematic
; 
 ? 
;
_space_group_IT_number 176
_symmetry_cell_setting hexagonal
_symmetry_space_group_name_Hall '-P 6c'
_symmetry_space_group_name_H-M 'P 63/m'
_atom_sites_solution_hydrogens geom
_atom_sites_solution_primary direct
_atom_sites_solution_secondary difmap
_audit_creation_method SHELXL-97
_cell_angle_alpha 90.00
_cell_angle_beta 90.00
_cell_angle_gamma 120.00
_cell_formula_units_Z 6
_cell_length_a 24.1530(6)
_cell_length_b 24.1530(6)
_cell_length_c 16.6932(8)
_cell_measurement_reflns_used 3487
_cell_measurement_temperature 100(2)
_cell_measurement_theta_max 19.91
_cell_measurement_theta_min 2.58
_cell_volume 8433.6(5)
_computing_cell_refinement 'Bruker SMART'
_computing_data_collection 'Bruker SMART'
_computing_data_reduction 'Bruker SAINT'
_computing_molecular_graphics 'Bruker SHELXTL'
_computing_publication_material 'Bruker SHELXTL'
_computing_structure_refinement 'SHELXL-97 (Sheldrick, 2008)'
_computing_structure_solution 'SHELXS-97 (Sheldrick, 2008)'
_diffrn_ambient_temperature 100(2)
_diffrn_measured_fraction_theta_full 0.999
_diffrn_measured_fraction_theta_max 0.999
_diffrn_measurement_device_type 'CCD area detector'
_diffrn_measurement_method 'phi and omega scans'
_diffrn_radiation_monochromator graphite
_diffrn_radiation_source 'fine-focus sealed tube'
_diffrn_radiation_type MoK\a
_diffrn_radiation_wavelength 0.71073
_diffrn_reflns_av_R_equivalents 0.0989
_diffrn_reflns_av_sigmaI/netI 0.0556
_diffrn_reflns_limit_h_max 25
_diffrn_reflns_limit_h_min -24
_diffrn_reflns_limit_k_max 24
_diffrn_reflns_limit_k_min -25
_diffrn_reflns_limit_l_max 17
_diffrn_reflns_limit_l_min -9
_diffrn_reflns_number 31989
_diffrn_reflns_theta_full 21.97
_diffrn_reflns_theta_max 21.97
_diffrn_reflns_theta_min 0.97
_exptl_absorpt_coefficient_mu 3.314
_exptl_absorpt_correction_T_max 0.7456
_exptl_absorpt_correction_T_min 0.6615
_exptl_absorpt_correction_type multi-scan
_exptl_absorpt_process_details SADABS-2008/1
_exptl_crystal_colour yellow
_exptl_crystal_density_diffrn 1.423
_exptl_crystal_density_method 'not measured'
_exptl_crystal_description needle
_exptl_crystal_F_000 3588
_exptl_crystal_size_max 0.32
_exptl_crystal_size_mid 0.042
_exptl_crystal_size_min 0.033
_refine_diff_density_max 2.140
_refine_diff_density_min -1.803
_refine_diff_density_rms 0.178
_refine_ls_extinction_method none
_refine_ls_goodness_of_fit_ref 1.063
_refine_ls_hydrogen_treatment constr
_refine_ls_matrix_type full
_refine_ls_number_parameters 322
_refine_ls_number_reflns 3589
_refine_ls_number_restraints 156
_refine_ls_restrained_S_all 1.041
_refine_ls_R_factor_all 0.0972
_refine_ls_R_factor_gt 0.0646
_refine_ls_shift/su_max 0.001
_refine_ls_shift/su_mean 0.000
_refine_ls_structure_factor_coef Fsqd
_refine_ls_weighting_details 'calc w=1/[\s^2^(Fo^2^)+(0.1115P)^2^+56.6480P] where P=(Fo^2^+2Fc^2^)/3'
_refine_ls_weighting_scheme calc
_refine_ls_wR_factor_gt 0.1738
_refine_ls_wR_factor_ref 0.1976
_reflns_number_gt 2546
_reflns_number_total 3589
_reflns_threshold_expression >2sigma(I)
_cod_data_source_file om201265n_si_001.cif
_cod_data_source_block 1
_cod_depositor_comments
;
The following automatic conversions were performed:

'_symmetry_cell_setting' value 'Hexagonal' changed to 'hexagonal'
according to /home/saulius/struct/CIF-dictionaries/cif_core.dic
dictionary named 'cif_core.dic' version 2.4.1 from 2010-06-29.

Automatic conversion script
Id: cif_fix_values 1715 2011-07-08 13:25:40Z adriana 
;
_cod_database_code 4078003

loop_
_symmetry_equiv_pos_as_xyz
'x, y, z'
'-y, x-y, z'
'-x+y, -x, z'
'-x, -y, z+1/2'
'y, -x+y, z+1/2'
'x-y, x, z+1/2'
'-x, -y, -z'
'y, -x+y, -z'
'x-y, x, -z'
'x, y, -z-1/2'
'-y, x-y, -z-1/2'
'-x+y, -x, -z-1/2'

loop_
_atom_site_label
_atom_site_type_symbol
_atom_site_fract_x
_atom_site_fract_y
_atom_site_fract_z
_atom_site_U_iso_or_equiv
_atom_site_adp_type
_atom_site_occupancy
_atom_site_symmetry_multiplicity
_atom_site_calc_flag
_atom_site_refinement_flags
_atom_site_disorder_assembly
_atom_site_disorder_group
Au1 Au 0.69183(4) 0.03973(3) 0.2500 0.0409(3) Uani 1 2 d S . .
N2 N 0.6341(7) -0.0957(5) 0.3143(6) 0.060(3) Uani 1 1 d . . .
P1 P 0.7393(2) 0.1490(2) 0.2500 0.0398(12) Uani 1 2 d S . .
P2 P 0.79539(19) 0.27521(18) 0.3444(3) 0.0582(11) Uani 1 1 d . . .
C1 C 0.6521(11) -0.0559(10) 0.2500 0.057(6) Uani 1 2 d S . .
C2 C 0.6084(11) -0.1583(7) 0.2892(10) 0.100(7) Uani 1 1 d . . .
H2 H 0.5934 -0.1948 0.3228 0.120 Uiso 1 1 calc R . .
C3 C 0.6464(8) -0.0747(6) 0.3970(8) 0.056(4) Uani 1 1 d . A .
C4 C 0.5996(8) -0.0695(6) 0.4374(9) 0.058(4) Uani 1 1 d . . .
C5 C 0.6123(9) -0.0508(7) 0.5168(10) 0.073(5) Uani 1 1 d . A .
H5 H 0.5817 -0.0459 0.5471 0.088 Uiso 1 1 calc R . .
C6 C 0.6678(11) -0.0393(8) 0.5523(12) 0.089(6) Uani 1 1 d . . .
H6 H 0.6752 -0.0275 0.6072 0.106 Uiso 1 1 calc R A .
C7 C 0.7126(10) -0.0448(8) 0.5093(12) 0.087(6) Uani 1 1 d . A .
H7 H 0.7513 -0.0356 0.5352 0.105 Uiso 1 1 calc R . .
C8 C 0.7044(9) -0.0632(8) 0.4288(10) 0.073(5) Uani 1 1 d . . .
C9A C 0.5355(8) -0.0837(7) 0.3998(10) 0.074(4) Uani 0.42(3) 1 d PDU A 1
H9A H 0.5330 -0.1119 0.3544 0.089 Uiso 0.42(3) 1 calc PR A 1
C10A C 0.4748(15) -0.129(2) 0.445(3) 0.088(13) Uani 0.42(3) 1 d PDU A 1
H10A H 0.4632 -0.1049 0.4813 0.132 Uiso 0.42(3) 1 calc PR A 1
H10B H 0.4822 -0.1594 0.4761 0.132 Uiso 0.42(3) 1 calc PR A 1
H10C H 0.4400 -0.1530 0.4068 0.132 Uiso 0.42(3) 1 calc PR A 1
C11A C 0.5306(17) -0.0320(14) 0.354(2) 0.064(10) Uani 0.42(3) 1 d PDU A 1
H11A H 0.5696 -0.0069 0.3224 0.096 Uiso 0.42(3) 1 calc PR A 1
H11B H 0.5253 -0.0039 0.3916 0.096 Uiso 0.42(3) 1 calc PR A 1
H11C H 0.4936 -0.0519 0.3178 0.096 Uiso 0.42(3) 1 calc PR A 1
C9B C 0.5355(8) -0.0837(7) 0.3998(10) 0.074(4) Uani 0.58(3) 1 d PDU A 2
H9B H 0.5438 -0.0729 0.3416 0.089 Uiso 0.58(3) 1 calc PR A 2
C10B C 0.4867(18) -0.1543(10) 0.405(2) 0.107(13) Uani 0.58(3) 1 d PDU A 2
H10D H 0.4877 -0.1756 0.3554 0.160 Uiso 0.58(3) 1 calc PR A 2
H10E H 0.4440 -0.1598 0.4122 0.160 Uiso 0.58(3) 1 calc PR A 2
H10F H 0.4969 -0.1732 0.4506 0.160 Uiso 0.58(3) 1 calc PR A 2
C11B C 0.5128(13) -0.0403(11) 0.4351(16) 0.068(8) Uani 0.58(3) 1 d PDU A 2
H11D H 0.4761 -0.0450 0.4043 0.102 Uiso 0.58(3) 1 calc PR A 2
H11E H 0.5475 0.0042 0.4326 0.102 Uiso 0.58(3) 1 calc PR A 2
H11F H 0.5001 -0.0523 0.4910 0.102 Uiso 0.58(3) 1 calc PR A 2
C12A C 0.7552(11) -0.0700(8) 0.3813(14) 0.111(4) Uani 0.76(3) 1 d PDU A 1
C13A C 0.7642(17) -0.1246(14) 0.407(2) 0.115(6) Uani 0.76(3) 1 d PDU A 1
H13A H 0.7815 -0.1169 0.4616 0.172 Uiso 0.76(3) 1 calc PR A 1
H13B H 0.7941 -0.1281 0.3705 0.172 Uiso 0.76(3) 1 calc PR A 1
H13C H 0.7230 -0.1644 0.4058 0.172 Uiso 0.76(3) 1 calc PR A 1
C14A C 0.8165(14) -0.0075(13) 0.381(2) 0.118(7) Uani 0.76(3) 1 d PDU A 1
H14A H 0.8129 0.0223 0.3449 0.177 Uiso 0.76(3) 1 calc PR A 1
H14B H 0.8515 -0.0141 0.3639 0.177 Uiso 0.76(3) 1 calc PR A 1
H14C H 0.8253 0.0103 0.4358 0.177 Uiso 0.76(3) 1 calc PR A 1
C12B C 0.7552(11) -0.0700(8) 0.3813(14) 0.111(4) Uani 0.24(3) 1 d PDU A 2
C13B C 0.791(4) -0.080(5) 0.449(4) 0.116(9) Uani 0.24(3) 1 d PDU A 2
H13D H 0.8362 -0.0610 0.4348 0.174 Uiso 0.24(3) 1 calc PR A 2
H13E H 0.7729 -0.1264 0.4576 0.174 Uiso 0.24(3) 1 calc PR A 2
H13F H 0.7864 -0.0607 0.4980 0.174 Uiso 0.24(3) 1 calc PR A 2
C14B C 0.810(4) -0.012(4) 0.344(7) 0.115(9) Uani 0.24(3) 1 d PDU A 2
H14D H 0.8241 0.0248 0.3790 0.173 Uiso 0.24(3) 1 calc PR A 2
H14E H 0.7968 -0.0034 0.2920 0.173 Uiso 0.24(3) 1 calc PR A 2
H14F H 0.8459 -0.0201 0.3350 0.173 Uiso 0.24(3) 1 calc PR A 2
C15 C 0.7585(6) 0.1927(6) 0.3374(8) 0.046(3) Uani 1 1 d . . .
C16 C 0.7404(7) 0.1567(6) 0.4192(8) 0.059(4) Uani 1 1 d . . .
C17 C 0.7751(9) 0.1161(8) 0.4245(11) 0.091(6) Uani 1 1 d . . .
H17A H 0.8206 0.1434 0.4117 0.136 Uiso 1 1 calc R . .
H17B H 0.7556 0.0806 0.3863 0.136 Uiso 1 1 calc R . .
H17C H 0.7708 0.0991 0.4789 0.136 Uiso 1 1 calc R . .
C18 C 0.6693(7) 0.1120(7) 0.4248(9) 0.066(5) Uani 1 1 d . . .
H18A H 0.6592 0.0881 0.4752 0.099 Uiso 1 1 calc R . .
H18B H 0.6551 0.0820 0.3797 0.099 Uiso 1 1 calc R . .
H18C H 0.6473 0.1368 0.4231 0.099 Uiso 1 1 calc R . .
C19 C 0.7617(9) 0.2013(8) 0.4906(8) 0.102(7) Uani 1 1 d . . .
H19A H 0.7446 0.2305 0.4858 0.152 Uiso 1 1 calc R . .
H19B H 0.8085 0.2262 0.4922 0.152 Uiso 1 1 calc R . .
H19C H 0.7457 0.1763 0.5399 0.152 Uiso 1 1 calc R . .
C20 C 0.8096(9) 0.3089(9) 0.2500 0.048(5) Uani 1 2 d S . .
C21 C 0.8396(11) 0.3831(11) 0.2500 0.070(7) Uani 1 2 d S . .
C22 C 0.7875(9) 0.3979(11) 0.2500 0.110(12) Uani 1 2 d S . .
H22A H 0.7955 0.4298 0.2914 0.165 Uiso 0.50 1 calc PR . .
H22B H 0.7469 0.3588 0.2612 0.165 Uiso 0.50 1 calc PR . .
H22C H 0.7852 0.4147 0.1975 0.165 Uiso 0.50 1 calc PR . .
C23 C 0.8827(9) 0.4136(8) 0.3227(12) 0.107(8) Uani 1 1 d . . .
H23A H 0.9032 0.4603 0.3189 0.160 Uiso 1 1 calc R . .
H23B H 0.9157 0.4013 0.3241 0.160 Uiso 1 1 calc R . .
H23C H 0.8571 0.3990 0.3717 0.160 Uiso 1 1 calc R . .
Cl1 Cl 0.9004(6) 0.1716(10) 0.2500 0.310(11) Uani 1 2 d S . .
Cl2 Cl 0.9852(9) 0.1351(9) 0.2500 0.359(16) Uani 1 2 d S . .
Sb1 Sb 0.07810(10) 0.41355(13) 0.2500 0.1042(8) Uani 1 2 d S . .
F3 F 0.0552(9) 0.4452(13) 0.3297(17) 0.37(2) Uani 1 1 d . . .
F4 F -0.0100(7) 0.3489(10) 0.2500 0.139(7) Uani 1 2 d S . .
F6 F 0.1608(9) 0.4658(9) 0.2500 0.30(2) Uani 1 2 d S . .
F8 F 0.0896(7) 0.3578(9) 0.3227(10) 0.172(7) Uani 1 1 d . . .
C24 C 0.9768(15) 0.2042(14) 0.2500 0.110(10) Uani 1 2 d S . .
H24A H 0.9960 0.2306 0.2984 0.132 Uiso 0.50 1 calc PR . .
H24B H 0.9960 0.2306 0.2016 0.132 Uiso 0.50 1 calc PR . .

loop_
_atom_site_aniso_label
_atom_site_aniso_U_11
_atom_site_aniso_U_22
_atom_site_aniso_U_33
_atom_site_aniso_U_23
_atom_site_aniso_U_13
_atom_site_aniso_U_12
Au1 0.0498(5) 0.0331(5) 0.0416(5) 0.000 0.000 0.0220(4)
N2 0.112(10) 0.034(7) 0.036(7) 0.009(6) -0.002(7) 0.038(7)
P1 0.037(3) 0.034(3) 0.048(3) 0.000 0.000 0.017(2)
P2 0.059(3) 0.037(2) 0.064(3) -0.0052(19) -0.006(2) 0.0133(19)
C1 0.075(15) 0.057(13) 0.041(12) 0.000 0.000 0.035(12)
C2 0.19(2) 0.036(9) 0.059(9) -0.006(8) -0.005(11) 0.046(12)
C3 0.091(12) 0.041(9) 0.036(9) 0.004(7) 0.002(9) 0.032(9)
C4 0.098(12) 0.045(9) 0.043(9) 0.000(7) -0.015(9) 0.044(9)
C5 0.113(15) 0.062(11) 0.053(11) 0.005(9) 0.000(11) 0.051(11)
C6 0.118(18) 0.080(13) 0.057(12) 0.000(10) -0.030(13) 0.040(13)
C7 0.108(16) 0.073(12) 0.070(14) 0.015(10) -0.017(12) 0.037(12)
C8 0.101(14) 0.059(11) 0.057(11) 0.015(9) -0.010(10) 0.037(10)
C9A 0.090(11) 0.069(9) 0.066(10) 0.004(8) -0.011(8) 0.042(7)
C10A 0.09(2) 0.06(2) 0.09(3) 0.026(19) -0.02(2) 0.03(2)
C11A 0.06(2) 0.068(19) 0.06(2) 0.009(15) -0.014(17) 0.028(16)
C9B 0.090(11) 0.069(9) 0.066(10) 0.004(8) -0.011(8) 0.042(7)
C10B 0.13(3) 0.062(11) 0.10(3) -0.034(17) -0.06(2) 0.028(13)
C11B 0.069(17) 0.061(15) 0.08(2) 0.026(13) 0.001(14) 0.037(13)
C12A 0.138(8) 0.095(7) 0.128(8) 0.048(7) 0.045(7) 0.079(6)
C13A 0.150(12) 0.091(10) 0.130(13) 0.041(11) 0.051(11) 0.080(9)
C14A 0.137(12) 0.097(9) 0.141(14) 0.042(12) 0.043(13) 0.073(8)
C12B 0.138(8) 0.095(7) 0.128(8) 0.048(7) 0.045(7) 0.079(6)
C13B 0.142(13) 0.099(13) 0.128(14) 0.048(12) 0.044(12) 0.076(12)
C14B 0.138(13) 0.097(13) 0.129(14) 0.048(12) 0.041(13) 0.073(11)
C15 0.045(8) 0.037(8) 0.055(9) -0.016(7) -0.016(7) 0.019(7)
C16 0.070(11) 0.038(8) 0.049(9) 0.004(7) -0.019(8) 0.012(8)
C17 0.080(13) 0.076(12) 0.090(13) 0.010(10) -0.038(11) 0.021(10)
C18 0.068(11) 0.054(9) 0.047(9) 0.000(8) -0.007(8) 0.008(8)
C19 0.131(16) 0.060(11) 0.038(9) -0.008(8) -0.020(10) -0.009(10)
C20 0.049(12) 0.035(11) 0.049(12) 0.000 0.000 0.013(9)
C21 0.069(16) 0.053(14) 0.092(18) 0.000 0.000 0.032(13)
C22 0.024(12) 0.050(14) 0.26(4) 0.000 0.000 0.023(11)
C23 0.120(16) 0.038(10) 0.145(19) -0.030(11) -0.063(14) 0.026(10)
Cl1 0.085(8) 0.30(2) 0.46(3) 0.000 0.000 0.033(11)
Cl2 0.208(17) 0.181(15) 0.69(5) 0.000 0.000 0.099(14)
Sb1 0.0801(14) 0.163(2) 0.1101(16) 0.000 0.000 0.0912(15)
F3 0.187(17) 0.46(3) 0.56(4) -0.40(3) -0.15(2) 0.24(2)
F4 0.070(10) 0.22(2) 0.128(16) 0.000 0.000 0.071(12)
F6 0.080(13) 0.069(12) 0.77(8) 0.000 0.000 0.046(11)
F8 0.127(11) 0.278(19) 0.159(13) 0.053(13) 0.012(10) 0.136(13)
C24 0.13(3) 0.10(2) 0.12(3) 0.000 0.000 0.08(2)

loop_
_atom_type_symbol
_atom_type_description
_atom_type_scat_dispersion_real
_atom_type_scat_dispersion_imag
_atom_type_scat_source
C C 0.0033 0.0016 'International Tables Vol C Tables 4.2.6.8 and 6.1.1.4'
H H 0.0000 0.0000 'International Tables Vol C Tables 4.2.6.8 and 6.1.1.4'
N N 0.0061 0.0033 'International Tables Vol C Tables 4.2.6.8 and 6.1.1.4'
F F 0.0171 0.0103 'International Tables Vol C Tables 4.2.6.8 and 6.1.1.4'
P P 0.1023 0.0942 'International Tables Vol C Tables 4.2.6.8 and 6.1.1.4'
Sb Sb -0.5866 1.5461 'International Tables Vol C Tables 4.2.6.8 and 6.1.1.4'
Au Au -2.0133 8.8022 'International Tables Vol C Tables 4.2.6.8 and 6.1.1.4'
Cl Cl 0.1484 0.1585 'International Tables Vol C Tables 4.2.6.8 and 6.1.1.4'

loop_
_geom_angle_atom_site_label_1
_geom_angle_atom_site_label_2
_geom_angle_atom_site_label_3
_geom_angle
_geom_angle_site_symmetry_1
_geom_angle_site_symmetry_3
C1 Au1 P1 178.7(6) . .
C1 N2 C2 110.2(13) . .
C1 N2 C3 124.5(12) . .
C2 N2 C3 125.0(11) . .
C15 P1 C15 115.7(9) . 10_556
C15 P1 Au1 122.2(5) . .
C15 P1 Au1 122.2(5) 10_556 .
C20 P2 C15 110.3(7) . .
N2 C1 N2 104.2(17) 10_556 .
N2 C1 Au1 127.8(8) 10_556 .
N2 C1 Au1 127.8(8) . .
C2 C2 N2 107.6(8) 10_556 .
C2 C2 H2 126.2 10_556 .
N2 C2 H2 126.2 . .
C4 C3 C8 126.0(14) . .
C4 C3 N2 117.8(15) . .
C8 C3 N2 116.3(15) . .
C3 C4 C5 116.1(15) . .
C3 C4 C9A 124.1(14) . .
C5 C4 C9A 119.8(16) . .
C6 C5 C4 121.2(18) . .
C6 C5 H5 119.4 . .
C4 C5 H5 119.4 . .
C7 C6 C5 120.2(18) . .
C7 C6 H6 119.9 . .
C5 C6 H6 119.9 . .
C6 C7 C8 123.1(19) . .
C6 C7 H7 118.5 . .
C8 C7 H7 118.5 . .
C3 C8 C7 113.5(18) . .
C3 C8 C12A 124.1(17) . .
C7 C8 C12A 122.5(19) . .
C11A C9A C10A 114(2) . .
C11A C9A C4 120.4(17) . .
C10A C9A C4 117(2) . .
C11A C9A H9A 100.0 . .
C10A C9A H9A 100.0 . .
C4 C9A H9A 100.0 . .
C9A C10A H10A 109.5 . .
C9A C10A H10B 109.5 . .
H10A C10A H10B 109.5 . .
C9A C10A H10C 109.5 . .
H10A C10A H10C 109.5 . .
H10B C10A H10C 109.5 . .
C9A C11A H11A 109.5 . .
C9A C11A H11B 109.5 . .
H11A C11A H11B 109.5 . .
C9A C11A H11C 109.5 . .
H11A C11A H11C 109.5 . .
H11B C11A H11C 109.5 . .
H10D C10B H10E 109.5 . .
H10D C10B H10F 109.5 . .
H10E C10B H10F 109.5 . .
H11D C11B H11E 109.5 . .
H11D C11B H11F 109.5 . .
H11E C11B H11F 109.5 . .
C14A C12A C13A 112(3) . .
C14A C12A C8 109(2) . .
C13A C12A C8 114.8(17) . .
C12A C13A H13A 109.5 . .
C12A C13A H13B 109.5 . .
H13A C13A H13B 109.5 . .
C12A C13A H13C 109.5 . .
H13A C13A H13C 109.5 . .
H13B C13A H13C 109.5 . .
C12A C14A H14A 109.5 . .
C12A C14A H14B 109.5 . .
H14A C14A H14B 109.5 . .
C12A C14A H14C 109.5 . .
H14A C14A H14C 109.5 . .
H14B C14A H14C 109.5 . .
H13D C13B H13E 109.5 . .
H13D C13B H13F 109.5 . .
H13E C13B H13F 109.5 . .
H14D C14B H14E 109.5 . .
H14D C14B H14F 109.5 . .
H14E C14B H14F 109.5 . .
C16 C15 P1 118.9(9) . .
C16 C15 P2 115.0(9) . .
P1 C15 P2 126.0(8) . .
C18 C16 C19 108.7(14) . .
C18 C16 C15 110.8(11) . .
C19 C16 C15 113.0(11) . .
C18 C16 C17 108.7(12) . .
C19 C16 C17 107.6(14) . .
C15 C16 C17 108.0(13) . .
C16 C17 H17A 109.5 . .
C16 C17 H17B 109.5 . .
H17A C17 H17B 109.5 . .
C16 C17 H17C 109.5 . .
H17A C17 H17C 109.5 . .
H17B C17 H17C 109.5 . .
C16 C18 H18A 109.5 . .
C16 C18 H18B 109.5 . .
H18A C18 H18B 109.5 . .
C16 C18 H18C 109.5 . .
H18A C18 H18C 109.5 . .
H18B C18 H18C 109.5 . .
C16 C19 H19A 109.5 . .
C16 C19 H19B 109.5 . .
H19A C19 H19B 109.5 . .
C16 C19 H19C 109.5 . .
H19A C19 H19C 109.5 . .
H19B C19 H19C 109.5 . .
C21 C20 P2 114.2(6) . .
C21 C20 P2 114.1(6) . 10_556
P2 C20 P2 131.7(11) . 10_556
C22 C21 C23 110.1(14) . .
C22 C21 C23 110.1(14) . 10_556
C23 C21 C23 105(2) . 10_556
C22 C21 C20 108.4(18) . .
C23 C21 C20 111.5(12) . .
C23 C21 C20 111.5(12) 10_556 .
C21 C22 H22A 109.5 . .
C21 C22 H22B 109.5 . .
H22A C22 H22B 109.5 . .
C21 C22 H22C 109.5 . .
H22A C22 H22C 109.5 . .
H22B C22 H22C 109.5 . .
C21 C23 H23A 109.5 . .
C21 C23 H23B 109.5 . .
H23A C23 H23B 109.5 . .
C21 C23 H23C 109.5 . .
H23A C23 H23C 109.5 . .
H23B C23 H23C 109.5 . .
F6 Sb1 F3 100.4(8) . .
F6 Sb1 F3 100.4(8) . 10_556
F3 Sb1 F3 98.5(19) . 10_556
F6 Sb1 F4 173.5(9) . .
F3 Sb1 F4 83.8(8) . .
F3 Sb1 F4 83.8(8) 10_556 .
F6 Sb1 F8 89.6(6) . .
F3 Sb1 F8 90.8(12) . .
F3 Sb1 F8 164.9(12) 10_556 .
F4 Sb1 F8 85.4(7) . .
F6 Sb1 F8 89.6(6) . 10_556
F3 Sb1 F8 164.9(12) . 10_556
F3 Sb1 F8 90.8(12) 10_556 10_556
F4 Sb1 F8 85.4(7) . 10_556
F8 Sb1 F8 77.8(10) . 10_556
Cl1 C24 Cl2 100.5(19) . .
Cl1 C24 H24A 111.7 . .
Cl2 C24 H24A 111.7 . .
Cl1 C24 H24B 111.7 . .
Cl2 C24 H24B 111.7 . .
H24A C24 H24B 109.4 . .

loop_
_geom_bond_atom_site_label_1
_geom_bond_atom_site_label_2
_geom_bond_distance
_geom_bond_site_symmetry_2
Au1 C1 2.01(2) .
Au1 P1 2.291(5) .
N2 C1 1.359(16) .
N2 C2 1.381(18) .
N2 C3 1.449(17) .
P1 C15 1.724(13) .
P1 C15 1.724(13) 10_556
P2 C20 1.728(9) .
P2 C15 1.732(13) .
C1 N2 1.359(16) 10_556
C2 C2 1.31(3) 10_556
C2 H2 0.9500 .
C3 C4 1.38(2) .
C3 C8 1.39(2) .
C4 C5 1.39(2) .
C4 C9A 1.54(2) .
C5 C6 1.36(2) .
C5 H5 0.9500 .
C6 C7 1.36(3) .
C6 H6 0.9500 .
C7 C8 1.40(2) .
C7 H7 0.9500 .
C8 C12A 1.54(3) .
C9A C11A 1.519(18) .
C9A C10A 1.523(18) .
C9A H9A 1.0000 .
C10A H10A 0.9800 .
C10A H10B 0.9800 .
C10A H10C 0.9800 .
C11A H11A 0.9800 .
C11A H11B 0.9800 .
C11A H11C 0.9800 .
C10B H10D 0.9800 .
C10B H10E 0.9800 .
C10B H10F 0.9800 .
C11B H11D 0.9800 .
C11B H11E 0.9800 .
C11B H11F 0.9800 .
C12A C14A 1.50(2) .
C12A C13A 1.50(2) .
C13A H13A 0.9800 .
C13A H13B 0.9800 .
C13A H13C 0.9800 .
C14A H14A 0.9800 .
C14A H14B 0.9800 .
C14A H14C 0.9800 .
C13B H13D 0.9800 .
C13B H13E 0.9800 .
C13B H13F 0.9800 .
C14B H14D 0.9800 .
C14B H14E 0.9800 .
C14B H14F 0.9800 .
C15 C16 1.559(19) .
C16 C18 1.51(2) .
C16 C19 1.52(2) .
C16 C17 1.58(2) .
C17 H17A 0.9800 .
C17 H17B 0.9800 .
C17 H17C 0.9800 .
C18 H18A 0.9800 .
C18 H18B 0.9800 .
C18 H18C 0.9800 .
C19 H19A 0.9800 .
C19 H19B 0.9800 .
C19 H19C 0.9800 .
C20 C21 1.56(3) .
C20 P2 1.728(9) 10_556
C21 C22 1.47(3) .
C21 C23 1.53(2) .
C21 C23 1.53(2) 10_556
C22 H22A 0.9800 .
C22 H22B 0.9800 .
C22 H22C 0.9800 .
C23 H23A 0.9800 .
C23 H23B 0.9800 .
C23 H23C 0.9800 .
Cl1 C24 1.60(3) .
Cl2 C24 1.78(3) .
Sb1 F6 1.749(19) .
Sb1 F3 1.755(17) .
Sb1 F3 1.755(17) 10_556
Sb1 F4 1.908(16) .
Sb1 F8 1.934(15) .
Sb1 F8 1.934(15) 10_556
C24 H24A 0.9900 .
C24 H24B 0.9900 .

loop_
_geom_torsion_atom_site_label_1
_geom_torsion_atom_site_label_2
_geom_torsion_atom_site_label_3
_geom_torsion_atom_site_label_4
_geom_torsion
_geom_torsion_site_symmetry_1
_geom_torsion_site_symmetry_4
C1 Au1 P1 C15 -89.8(6) . .
C1 Au1 P1 C15 89.8(6) . 10_556
C2 N2 C1 N2 3(2) . 10_556
C3 N2 C1 N2 176.8(11) . 10_556
C2 N2 C1 Au1 179.6(16) . .
C3 N2 C1 Au1 -6(3) . .
P1 Au1 C1 N2 -91.9(18) . 10_556
P1 Au1 C1 N2 91.9(18) . .
C1 N2 C2 C2 -1.7(16) . 10_556
C3 N2 C2 C2 -175.8(13) . 10_556
C1 N2 C3 C4 93(2) . .
C2 N2 C3 C4 -93(2) . .
C1 N2 C3 C8 -88(2) . .
C2 N2 C3 C8 85(2) . .
C8 C3 C4 C5 0(2) . .
N2 C3 C4 C5 178.5(12) . .
C8 C3 C4 C9A -179.1(13) . .
N2 C3 C4 C9A -1(2) . .
C3 C4 C5 C6 -1(2) . .
C9A C4 C5 C6 178.5(14) . .
C4 C5 C6 C7 1(3) . .
C5 C6 C7 C8 -1(3) . .
C4 C3 C8 C7 0(2) . .
N2 C3 C8 C7 -178.4(13) . .
C4 C3 C8 C12A 179.7(14) . .
N2 C3 C8 C12A 1(2) . .
C6 C7 C8 C3 1(2) . .
C6 C7 C8 C12A -179.2(16) . .
C3 C4 C9A C11A -86(2) . .
C5 C4 C9A C11A 95(2) . .
C3 C4 C9A C10A 129(3) . .
C5 C4 C9A C10A -51(3) . .
C3 C8 C12A C14A 121(2) . .
C7 C8 C12A C14A -59(3) . .
C3 C8 C12A C13A -111(3) . .
C7 C8 C12A C13A 69(3) . .
C15 P1 C15 C16 177.7(7) 10_556 .
Au1 P1 C15 C16 -2.6(13) . .
C15 P1 C15 P2 -0.7(16) 10_556 .
Au1 P1 C15 P2 179.0(6) . .
C20 P2 C15 C16 -177.4(11) . .
C20 P2 C15 P1 1.1(13) . .
P1 C15 C16 C18 -59.2(16) . .
P2 C15 C16 C18 119.4(12) . .
P1 C15 C16 C19 178.6(13) . .
P2 C15 C16 C19 -2.8(18) . .
P1 C15 C16 C17 59.8(14) . .
P2 C15 C16 C17 -121.6(11) . .
C15 P2 C20 C21 177.0(14) . .
C15 P2 C20 P2 -1.8(18) . 10_556
P2 C20 C21 C22 -89.5(11) . .
P2 C20 C21 C22 89.5(11) 10_556 .
P2 C20 C21 C23 32(2) . .
P2 C20 C21 C23 -149.2(14) 10_556 .
P2 C20 C21 C23 149.2(14) . 10_556
P2 C20 C21 C23 -32(2) 10_556 10_556
